data_7713582
loop_
_publ_author_name
'Tannoux, Thibault'
'Mazaud, Louis'
'Cheisson, Thibault'
'Casaretto, Nicolas'
'Auffrant, Audrey'

_publ_section_title
;
 FeII complexes supported by an Iminophosphorane ligand: Synthesis and
 Reactivity
;
_journal_name_full 'Dalton Transactions'
_journal_paper_doi 10.1039/D3DT00950E
_journal_year 2023
_chemical_formula_moiety 'C43 H41 Fe N5 P2, 2(C F3 O3 S), C2 H3 N'
_chemical_formula_sum 'C47 H44 F6 Fe N6 O6 P2 S2'
_chemical_formula_weight 1084.79
_space_group_crystal_system monoclinic
_space_group_IT_number 9
_space_group_name_Hall 'C -2yc'
_space_group_name_H-M_alt 'C 1 c 1'
_atom_sites_solution_hydrogens geom
_atom_sites_solution_primary dual
_audit_creation_date 2022-11-25
_audit_creation_method
;
Olex2 1.3
(compiled 2020.11.12 svn.r5f609507 for OlexSys, GUI svn.r6272)
;
_audit_update_record
;
2022-12-16 deposited with the CCDC.	2023-07-26 downloaded from the CCDC.
;
_cell_angle_alpha 90
_cell_angle_beta 93.233(4)
_cell_angle_gamma 90
_cell_formula_units_Z 4
_cell_length_a 10.2743(12)
_cell_length_b 25.414(3)
_cell_length_c 18.9605(17)
_cell_measurement_reflns_used 6256
_cell_measurement_temperature 150.0
_cell_measurement_theta_max 22.477
_cell_measurement_theta_min 2.152
_cell_volume 4942.9(9)
_computing_cell_refinement 'SAINT V8.38A (Bruker, 2018)'
_computing_data_reduction 'SAINT V8.38A (Bruker, 2018)'
_computing_molecular_graphics 'Olex2 1.3 (Dolomanov et al., 2009)'
_computing_publication_material 'Olex2 1.3 (Dolomanov et al., 2009)'
_computing_structure_refinement 'SHELXL 2018/3 (Sheldrick, 2015)'
_computing_structure_solution 'SHELXT  (Sheldrick, 2015)'
_diffrn_ambient_temperature 150.0
_diffrn_measured_fraction_theta_full 0.998
_diffrn_measured_fraction_theta_max 0.999
_diffrn_measurement_device_type 'Bruker APEX-II CCD'
_diffrn_measurement_method '\f and \w scans'
_diffrn_radiation_type MoK\a
_diffrn_radiation_wavelength 0.71073
_diffrn_reflns_av_R_equivalents 0.0787
_diffrn_reflns_av_unetI/netI 0.0812
_diffrn_reflns_Laue_measured_fraction_full 0.998
_diffrn_reflns_Laue_measured_fraction_max 0.999
_diffrn_reflns_limit_h_max 13
_diffrn_reflns_limit_h_min -13
_diffrn_reflns_limit_k_max 33
_diffrn_reflns_limit_k_min -33
_diffrn_reflns_limit_l_max 25
_diffrn_reflns_limit_l_min -25
_diffrn_reflns_number 46864
_diffrn_reflns_point_group_measured_fraction_full 0.991
_diffrn_reflns_point_group_measured_fraction_max 0.983
_diffrn_reflns_theta_full 25.242
_diffrn_reflns_theta_max 28.282
_diffrn_reflns_theta_min 2.956
_diffrn_source_current 31.0
_diffrn_source_power 1.705
_diffrn_source_voltage 55.0
_diffrn_standards_number 0
_exptl_absorpt_coefficient_mu 0.531
_exptl_absorpt_correction_T_max 0.7460
_exptl_absorpt_correction_T_min 0.6674
_exptl_absorpt_correction_type multi-scan
_exptl_absorpt_process_details
;
SADABS-2016/2 (Bruker,2016/2) was used for absorption correction.
wR2(int) was 0.0842 before and 0.0728 after correction.
The Ratio of minimum to maximum transmission is 0.8946.
The \l/2 correction factor is Not present.
;
_exptl_crystal_colour violet
_exptl_crystal_colour_primary violet
_exptl_crystal_density_diffrn 1.458
_exptl_crystal_description plate
_exptl_crystal_F_000 2232
_exptl_crystal_size_max 0.5
_exptl_crystal_size_mid 0.28
_exptl_crystal_size_min 0.15
_refine_diff_density_max 1.131
_refine_diff_density_min -0.560
_refine_diff_density_rms 0.070
_refine_ls_abs_structure_details
;
 Flack x determined using 3516 quotients [(I+)-(I-)]/[(I+)+(I-)]
 (Parsons, Flack and Wagner, Acta Cryst. B69 (2013) 249-259).
;
_refine_ls_abs_structure_Flack 0.010(11)
_refine_ls_extinction_method none
_refine_ls_goodness_of_fit_ref 1.046
_refine_ls_hydrogen_treatment constr
_refine_ls_matrix_type full
_refine_ls_number_parameters 635
_refine_ls_number_reflns 12064
_refine_ls_number_restraints 2
_refine_ls_restrained_S_all 1.045
_refine_ls_R_factor_all 0.0781
_refine_ls_R_factor_gt 0.0515
_refine_ls_shift/su_max 0.002
_refine_ls_shift/su_mean 0.000
_refine_ls_structure_factor_coef Fsqd
_refine_ls_weighting_details 'w=1/[\s^2^(Fo^2^)+(0.0564P)^2^] where P=(Fo^2^+2Fc^2^)/3'
_refine_ls_weighting_scheme calc
_refine_ls_wR_factor_gt 0.1131
_refine_ls_wR_factor_ref 0.1270
_reflns_Friedel_coverage 0.966
_reflns_Friedel_fraction_full 0.984
_reflns_Friedel_fraction_max 0.968
_reflns_number_gt 9191
_reflns_number_total 12064
_reflns_threshold_expression 'I > 2\s(I)'
_cod_data_source_file d3dt00950e2.cif
_cod_data_source_block '[LFe(CH3CN)3](Cl)2'
_cod_original_cell_volume 4943.0(9)
_cod_database_code 7713582
_shelx_shelxl_version_number 2018/3
_shelx_space_group_comment
;
The symmetry employed for this shelxl refinement is uniquely defined
by the following loop, which should always be used as a source of
symmetry information in preference to the above space-group names.
They are only intended as comments.
;
_shelx_estimated_absorpt_t_max 0.925
_shelx_estimated_absorpt_t_min 0.777
_olex2_refinement_description
;
1. Fixed Uiso
 At 1.2 times of:
  All C(H) groups, All C(H,H) groups
 At 1.5 times of:
  All C(H,H,H) groups
2.a Secondary CH2 refined with riding coordinates:
 C6(H6A,H6B), C7(H7A,H7B)
2.b Aromatic/amide H refined with riding coordinates:
 C2(H2), C3(H3), C4(H4), C14(H14), C16(H16), C17(H17), C18(H18), C19(H19),
 C20(H20), C21(H21), C22(H22), C23(H23), C24(H24), C25(H25), C26(H26), C27(H27),
  C28(H28), C29(H29), C31(H31), C32(H32), C33(H33), C34(H34), C35(H35),
 C36(H36), C37(H37), C38(H38), C39(H39), C46(H46)
2.c Idealised Me refined as rotating group:
 C9(H9A,H9B,H9C), C11(H11A,H11B,H11C), C13(H13A,H13B,H13C), C43(H43A,H43B,H43C)
;
_olex2_submission_special_instructions 'No special instructions were received'

loop_
_space_group_symop_operation_xyz
'x, y, z'
'x, -y, z+1/2'
'x+1/2, y+1/2, z'
'x+1/2, -y+1/2, z+1/2'

loop_
_atom_site_label
_atom_site_type_symbol
_atom_site_fract_x
_atom_site_fract_y
_atom_site_fract_z
_atom_site_U_iso_or_equiv
_atom_site_adp_type
_atom_site_occupancy
_atom_site_site_symmetry_order
_atom_site_calc_flag
_atom_site_refinement_flags_posn
_atom_site_refinement_flags_adp
_atom_site_refinement_flags_occupancy
_atom_site_disorder_assembly
_atom_site_disorder_group
Fe1 Fe 0.59933(6) 0.59188(3) 0.46322(4) 0.02044(16) Uani 1 1 d . . . . .
P1 P 0.59382(13) 0.62934(5) 0.63350(7) 0.0216(3) Uani 1 1 d . . . . .
P2 P 0.63834(13) 0.56830(5) 0.35291(7) 0.0210(3) Uani 1 1 d . . . . .
N1 N 0.5546(5) 0.59273(16) 0.5678(2) 0.0244(10) Uani 1 1 d . . . . .
N2 N 0.5994(4) 0.51529(15) 0.4795(2) 0.0201(9) Uani 1 1 d . . . . .
N3 N 0.4142(5) 0.59165(16) 0.4390(2) 0.0231(10) Uani 1 1 d . . . . .
N4 N 0.6071(5) 0.66646(17) 0.4436(2) 0.0278(10) Uani 1 1 d . . . . .
N5 N 0.7816(5) 0.59255(16) 0.4924(2) 0.0265(11) Uani 1 1 d . . . . .
C1 C 0.5525(5) 0.4990(2) 0.5407(3) 0.0234(11) Uani 1 1 d . . . . .
C2 C 0.5539(6) 0.4466(2) 0.5592(3) 0.0299(12) Uani 1 1 d . . . . .
H2 H 0.520177 0.435718 0.602520 0.036 Uiso 1 1 calc R U . . .
C3 C 0.6044(6) 0.4098(2) 0.5145(3) 0.0339(13) Uani 1 1 d . . . . .
H3 H 0.606825 0.373562 0.526790 0.041 Uiso 1 1 calc R U . . .
C4 C 0.6517(6) 0.4271(2) 0.4512(3) 0.0289(12) Uani 1 1 d . . . . .
H4 H 0.686292 0.402601 0.419270 0.035 Uiso 1 1 calc R U . . .
C5 C 0.6478(5) 0.47983(19) 0.4351(3) 0.0222(10) Uani 1 1 d . . . . .
C6 C 0.4960(6) 0.5415(2) 0.5845(3) 0.0270(11) Uani 1 1 d . . . . .
H6A H 0.400355 0.543009 0.574745 0.032 Uiso 1 1 calc R U . . .
H6B H 0.513271 0.533458 0.635268 0.032 Uiso 1 1 calc R U . . .
C7 C 0.7024(5) 0.5017(2) 0.3694(3) 0.0246(11) Uani 1 1 d . . . . .
H7A H 0.677863 0.478702 0.328671 0.030 Uiso 1 1 calc R U . . .
H7B H 0.798756 0.502859 0.375156 0.030 Uiso 1 1 calc R U . . .
C8 C 0.3072(6) 0.59140(19) 0.4181(3) 0.0229(11) Uani 1 1 d . . . . .
C9 C 0.1736(6) 0.5908(2) 0.3881(3) 0.0319(13) Uani 1 1 d . . . . .
H9A H 0.173676 0.594123 0.336620 0.048 Uiso 1 1 calc R U . . .
H9B H 0.125189 0.620219 0.407335 0.048 Uiso 1 1 calc R U . . .
H9C H 0.131839 0.557545 0.400209 0.048 Uiso 1 1 calc R U . . .
C10 C 0.6244(7) 0.7087(2) 0.4264(3) 0.0397(15) Uani 1 1 d . . . . .
C11 C 0.6506(12) 0.7621(3) 0.4009(4) 0.077(3) Uani 1 1 d . . . . .
H11A H 0.739856 0.772299 0.416139 0.116 Uiso 1 1 calc R U . . .
H11B H 0.588976 0.786847 0.420495 0.116 Uiso 1 1 calc R U . . .
H11C H 0.640610 0.762799 0.349241 0.116 Uiso 1 1 calc R U . . .
C12 C 0.8875(6) 0.5917(2) 0.5163(3) 0.0311(13) Uani 1 1 d . . . . .
C13 C 1.0178(6) 0.5900(3) 0.5490(3) 0.0404(16) Uani 1 1 d . . . . .
H13A H 1.013262 0.584840 0.599989 0.061 Uiso 1 1 calc R U . . .
H13B H 1.062421 0.623277 0.540155 0.061 Uiso 1 1 calc R U . . .
H13C H 1.066040 0.560893 0.528950 0.061 Uiso 1 1 calc R U . . .
C14 C 0.9525(6) 0.6384(3) 0.2168(4) 0.0479(18) Uani 1 1 d . . . . .
H14 H 1.019257 0.651884 0.189277 0.057 Uiso 1 1 calc R U . . .
C15 C 0.7372(5) 0.6085(2) 0.6863(3) 0.0241(11) Uani 1 1 d . . . . .
C16 C 0.8961(6) 0.5410(2) 0.7151(3) 0.0345(13) Uani 1 1 d . . . . .
H16 H 0.933585 0.507824 0.705407 0.041 Uiso 1 1 calc R U . . .
C17 C 0.9468(6) 0.5711(3) 0.7714(3) 0.0364(14) Uani 1 1 d . . . . .
H17 H 1.017114 0.558083 0.801091 0.044 Uiso 1 1 calc R U . . .
C18 C 0.8945(6) 0.6201(3) 0.7840(3) 0.0360(14) Uani 1 1 d . . . . .
H18 H 0.930010 0.640744 0.822129 0.043 Uiso 1 1 calc R U . . .
C19 C 0.7915(5) 0.6393(2) 0.7420(3) 0.0311(12) Uani 1 1 d . . . . .
H19 H 0.757291 0.673218 0.750702 0.037 Uiso 1 1 calc R U . . .
C20 C 0.3339(6) 0.6339(2) 0.6644(3) 0.0320(12) Uani 1 1 d . . . . .
H20 H 0.318153 0.633216 0.614520 0.038 Uiso 1 1 calc R U . . .
C21 C 0.2306(6) 0.6375(2) 0.7077(3) 0.0355(14) Uani 1 1 d . . . . .
H21 H 0.143858 0.638798 0.687489 0.043 Uiso 1 1 calc R U . . .
C22 C 0.2526(6) 0.6393(2) 0.7800(3) 0.0390(15) Uani 1 1 d . . . . .
H22 H 0.181277 0.642594 0.809458 0.047 Uiso 1 1 calc R U . . .
C23 C 0.3801(6) 0.6364(2) 0.8102(3) 0.0365(14) Uani 1 1 d . . . . .
H23 H 0.395355 0.637264 0.860105 0.044 Uiso 1 1 calc R U . . .
C24 C 0.4830(6) 0.6323(2) 0.7671(3) 0.0279(12) Uani 1 1 d . . . . .
H24 H 0.569438 0.630349 0.787593 0.033 Uiso 1 1 calc R U . . .
C25 C 0.7458(6) 0.7163(2) 0.6038(3) 0.0322(13) Uani 1 1 d . . . . .
H25 H 0.819331 0.694487 0.614436 0.039 Uiso 1 1 calc R U . . .
C26 C 0.7634(7) 0.7686(2) 0.5853(4) 0.0454(16) Uani 1 1 d . . . . .
H26 H 0.848956 0.782443 0.583041 0.055 Uiso 1 1 calc R U . . .
C27 C 0.6561(7) 0.8006(2) 0.5701(3) 0.0455(17) Uani 1 1 d . . . . .
H27 H 0.668031 0.836682 0.558827 0.055 Uiso 1 1 calc R U . . .
C28 C 0.5331(7) 0.7803(2) 0.5713(3) 0.0411(15) Uani 1 1 d . . . . .
H28 H 0.459935 0.801971 0.559361 0.049 Uiso 1 1 calc R U . . .
C29 C 0.5142(6) 0.7278(2) 0.5900(3) 0.0338(13) Uani 1 1 d . . . . .
H29 H 0.428404 0.714009 0.591269 0.041 Uiso 1 1 calc R U . . .
C30 C 0.4970(5) 0.5616(2) 0.2916(3) 0.0243(11) Uani 1 1 d . . . . .
C31 C 0.4474(6) 0.6063(2) 0.2579(3) 0.0325(13) Uani 1 1 d . . . . .
H31 H 0.489992 0.639116 0.265842 0.039 Uiso 1 1 calc R U . . .
C32 C 0.3364(6) 0.6039(3) 0.2127(3) 0.0423(16) Uani 1 1 d . . . . .
H32 H 0.303851 0.634807 0.189701 0.051 Uiso 1 1 calc R U . . .
C33 C 0.2732(6) 0.5560(3) 0.2012(3) 0.0413(16) Uani 1 1 d . . . . .
H33 H 0.198362 0.554010 0.169577 0.050 Uiso 1 1 calc R U . . .
C34 C 0.3191(6) 0.5116(3) 0.2358(3) 0.0413(15) Uani 1 1 d . . . . .
H34 H 0.274430 0.479119 0.228694 0.050 Uiso 1 1 calc R U . . .
C35 C 0.4301(5) 0.5138(2) 0.2808(3) 0.0314(12) Uani 1 1 d . . . . .
H35 H 0.461055 0.482857 0.304363 0.038 Uiso 1 1 calc R U . . .
C36 C 0.8443(6) 0.6356(2) 0.3260(3) 0.0354(14) Uani 1 1 d . . . . .
H36 H 0.837867 0.647421 0.373178 0.043 Uiso 1 1 calc R U . . .
C37 C 0.9408(6) 0.6557(3) 0.2847(3) 0.0442(16) Uani 1 1 d . . . . .
H37 H 0.999206 0.681639 0.303767 0.053 Uiso 1 1 calc R U . . .
C38 C 0.8672(7) 0.6015(3) 0.1892(3) 0.0425(16) Uani 1 1 d . . . . .
H38 H 0.875361 0.589174 0.142395 0.051 Uiso 1 1 calc R U . . .
C39 C 0.7680(6) 0.5819(2) 0.2294(3) 0.0359(14) Uani 1 1 d . . . . .
H39 H 0.707298 0.557093 0.209399 0.043 Uiso 1 1 calc R U . . .
C44 C 0.7585(5) 0.5987(2) 0.2980(3) 0.0281(12) Uani 1 1 d . . . . .
C45 C 0.4623(5) 0.63109(19) 0.6940(3) 0.0244(11) Uani 1 1 d . . . . .
C46 C 0.7914(5) 0.5594(2) 0.6733(3) 0.0279(12) Uani 1 1 d . . . . .
H46 H 0.756047 0.538387 0.635466 0.033 Uiso 1 1 calc R U . . .
C47 C 0.6210(5) 0.6960(2) 0.6068(3) 0.0242(11) Uani 1 1 d . . . . .
S2 S 0.10168(18) 0.73335(6) 0.48110(9) 0.0447(4) Uani 1 1 d . . . . .
F1 F 0.3003(5) 0.7855(2) 0.4356(3) 0.0968(19) Uani 1 1 d . . . . .
F2 F 0.2592(5) 0.7139(2) 0.3807(3) 0.0882(16) Uani 1 1 d . . . . .
F3 F 0.1423(6) 0.7809(2) 0.3620(3) 0.109(2) Uani 1 1 d . . . . .
O2 O 0.0581(7) 0.7813(2) 0.5098(4) 0.0840(19) Uani 1 1 d . . . . .
O3 O 0.1885(5) 0.7031(2) 0.5274(3) 0.0605(14) Uani 1 1 d . . . . .
O4 O 0.0046(5) 0.70251(19) 0.4440(3) 0.0528(12) Uani 1 1 d . . . . .
C40 C 0.2074(7) 0.7542(3) 0.4117(4) 0.0541(19) Uani 1 1 d . . . . .
S3 S 0.04110(16) 0.43677(7) 0.48011(9) 0.0414(4) Uani 1 1 d . . . . .
F4 F 0.2565(4) 0.48877(18) 0.5029(3) 0.0746(14) Uani 1 1 d . . . . .
F5 F 0.2829(4) 0.40585(17) 0.4933(3) 0.0823(17) Uani 1 1 d . . . . .
F6 F 0.2361(5) 0.4539(2) 0.4015(3) 0.0852(16) Uani 1 1 d . . . . .
O5 O 0.0159(7) 0.3883(2) 0.4431(3) 0.080(2) Uani 1 1 d . . . . .
O6 O 0.0341(5) 0.4337(3) 0.5555(3) 0.0727(17) Uani 1 1 d . . . . .
O7 O -0.0140(4) 0.48346(18) 0.4473(3) 0.0515(12) Uani 1 1 d . . . . .
C41 C 0.2119(7) 0.4451(3) 0.4697(4) 0.0472(17) Uani 1 1 d . . . . .
N6 N -0.0182(8) 0.7485(3) 0.7367(5) 0.077(2) Uani 1 1 d . . . . .
C42 C 0.0696(8) 0.7608(3) 0.7099(4) 0.0517(18) Uani 1 1 d . . . . .
C43 C 0.1860(9) 0.7772(3) 0.6764(5) 0.074(3) Uani 1 1 d . . . . .
H43A H 0.193624 0.757380 0.632444 0.111 Uiso 1 1 calc R U . . .
H43B H 0.262563 0.770374 0.708236 0.111 Uiso 1 1 calc R U . . .
H43C H 0.180602 0.814876 0.665737 0.111 Uiso 1 1 calc R U . . .

loop_
_atom_site_aniso_label
_atom_site_aniso_U_11
_atom_site_aniso_U_22
_atom_site_aniso_U_33
_atom_site_aniso_U_23
_atom_site_aniso_U_13
_atom_site_aniso_U_12
Fe1 0.0220(3) 0.0201(3) 0.0193(3) 0.0010(3) 0.0019(3) 0.0004(3)
P1 0.0233(7) 0.0210(6) 0.0208(6) -0.0014(5) 0.0035(5) -0.0017(5)
P2 0.0223(7) 0.0221(6) 0.0187(6) -0.0004(5) 0.0024(5) 0.0014(6)
N1 0.030(3) 0.022(2) 0.021(2) -0.0003(17) 0.0029(18) -0.0020(18)
N2 0.021(2) 0.0205(19) 0.019(2) 0.0000(16) 0.0010(17) 0.0013(18)
N3 0.030(3) 0.021(2) 0.018(2) -0.0011(17) 0.005(2) -0.0019(19)
N4 0.034(3) 0.026(2) 0.023(2) 0.0013(18) 0.004(2) 0.000(2)
N5 0.035(3) 0.024(2) 0.020(2) 0.0021(17) 0.001(2) -0.004(2)
C1 0.027(3) 0.021(2) 0.022(2) 0.002(2) 0.002(2) -0.003(2)
C2 0.037(3) 0.027(3) 0.026(3) 0.001(2) 0.001(2) -0.002(2)
C3 0.042(4) 0.020(2) 0.039(3) 0.003(2) -0.004(3) 0.000(2)
C4 0.033(3) 0.021(2) 0.033(3) 0.000(2) 0.001(2) 0.005(2)
C5 0.020(3) 0.022(2) 0.024(3) -0.003(2) 0.000(2) 0.005(2)
C6 0.031(3) 0.026(3) 0.024(3) 0.000(2) 0.006(2) -0.006(2)
C7 0.026(3) 0.026(3) 0.022(3) 0.000(2) 0.006(2) 0.005(2)
C8 0.028(3) 0.022(3) 0.019(3) 0.0003(19) 0.003(2) 0.001(2)
C9 0.025(3) 0.038(3) 0.033(3) 0.003(2) -0.002(2) 0.004(2)
C10 0.069(5) 0.029(3) 0.022(3) 0.000(2) 0.009(3) -0.003(3)
C11 0.165(10) 0.030(4) 0.038(4) 0.004(3) 0.019(5) -0.017(5)
C12 0.032(4) 0.034(3) 0.027(3) 0.003(2) 0.004(3) -0.004(3)
C13 0.027(3) 0.056(4) 0.038(4) 0.004(3) -0.004(3) -0.009(3)
C14 0.029(3) 0.063(5) 0.053(4) 0.032(4) 0.018(3) 0.015(3)
C15 0.021(3) 0.029(3) 0.023(3) 0.000(2) 0.004(2) -0.003(2)
C16 0.032(3) 0.027(3) 0.045(4) 0.011(3) 0.003(3) 0.001(2)
C17 0.026(3) 0.051(4) 0.032(3) 0.018(3) 0.000(2) -0.008(3)
C18 0.028(3) 0.050(4) 0.030(3) 0.001(3) -0.003(2) -0.009(3)
C19 0.027(3) 0.035(3) 0.032(3) -0.005(2) 0.004(2) -0.006(2)
C20 0.030(3) 0.035(3) 0.032(3) -0.006(2) 0.006(2) -0.001(3)
C21 0.023(3) 0.037(3) 0.047(4) -0.013(3) 0.004(3) 0.001(2)
C22 0.034(3) 0.042(4) 0.043(4) -0.011(3) 0.019(3) -0.003(3)
C23 0.037(3) 0.046(4) 0.027(3) -0.010(3) 0.009(2) -0.009(3)
C24 0.029(3) 0.031(3) 0.024(3) -0.002(2) 0.005(2) -0.003(2)
C25 0.034(3) 0.028(3) 0.034(3) 0.001(2) -0.001(2) -0.009(2)
C26 0.053(4) 0.036(3) 0.046(4) 0.006(3) -0.002(3) -0.015(3)
C27 0.071(5) 0.026(3) 0.040(4) 0.008(3) -0.001(3) -0.009(3)
C28 0.063(5) 0.027(3) 0.033(3) 0.002(2) 0.006(3) 0.009(3)
C29 0.039(3) 0.029(3) 0.034(3) 0.004(2) 0.007(3) 0.006(2)
C30 0.027(3) 0.027(3) 0.020(3) -0.004(2) 0.004(2) 0.002(2)
C31 0.031(3) 0.033(3) 0.033(3) 0.009(2) -0.003(2) 0.003(3)
C32 0.035(3) 0.062(4) 0.030(3) 0.016(3) -0.004(3) 0.010(3)
C33 0.030(3) 0.069(5) 0.024(3) -0.009(3) -0.007(3) 0.008(3)
C34 0.034(3) 0.050(4) 0.039(3) -0.019(3) -0.002(3) -0.002(3)
C35 0.035(3) 0.029(3) 0.030(3) -0.006(2) 0.001(2) 0.001(2)
C36 0.030(3) 0.045(4) 0.031(3) 0.014(3) -0.001(2) -0.002(3)
C37 0.026(3) 0.060(4) 0.046(4) 0.025(3) 0.000(3) -0.004(3)
C38 0.046(4) 0.045(4) 0.038(3) 0.010(3) 0.019(3) 0.018(3)
C39 0.043(4) 0.032(3) 0.035(3) 0.004(2) 0.014(3) 0.009(3)
C44 0.024(3) 0.029(3) 0.031(3) 0.004(2) 0.005(2) 0.008(2)
C45 0.030(3) 0.022(2) 0.021(3) -0.002(2) 0.003(2) 0.001(2)
C46 0.028(3) 0.028(3) 0.029(3) 0.003(2) 0.005(2) -0.004(2)
C47 0.031(3) 0.024(3) 0.018(2) -0.0013(19) 0.003(2) -0.001(2)
S2 0.0508(10) 0.0310(8) 0.0525(11) -0.0027(7) 0.0041(9) -0.0072(8)
F1 0.078(4) 0.098(4) 0.114(4) 0.017(3) 0.005(3) -0.050(3)
F2 0.095(4) 0.074(3) 0.101(4) 0.014(3) 0.051(3) -0.002(3)
F3 0.103(4) 0.117(5) 0.104(5) 0.075(4) -0.004(3) 0.004(4)
O2 0.096(5) 0.039(3) 0.121(5) -0.021(3) 0.038(4) -0.007(3)
O3 0.064(4) 0.060(3) 0.055(3) 0.018(3) -0.017(3) -0.011(3)
O4 0.049(3) 0.049(3) 0.059(3) -0.003(2) -0.008(2) -0.015(2)
C40 0.050(4) 0.043(4) 0.068(5) 0.017(4) -0.008(4) -0.006(3)
S3 0.0338(8) 0.0499(10) 0.0396(9) 0.0095(7) -0.0056(7) -0.0078(7)
F4 0.051(3) 0.057(3) 0.112(4) 0.002(3) -0.023(3) -0.020(2)
F5 0.041(3) 0.049(3) 0.155(5) 0.037(3) -0.012(3) 0.002(2)
F6 0.097(4) 0.085(4) 0.079(4) 0.014(3) 0.056(3) 0.008(3)
O5 0.106(5) 0.042(3) 0.087(4) -0.001(3) -0.048(4) -0.014(3)
O6 0.057(4) 0.120(5) 0.043(3) 0.014(3) 0.012(3) -0.013(3)
O7 0.040(3) 0.045(3) 0.067(3) 0.007(2) -0.018(2) 0.005(2)
C41 0.039(4) 0.039(4) 0.064(5) 0.009(3) 0.005(3) 0.007(3)
N6 0.070(5) 0.059(4) 0.100(6) 0.004(4) -0.003(5) -0.008(4)
C42 0.056(5) 0.032(4) 0.065(5) -0.005(3) -0.014(4) -0.007(3)
C43 0.095(7) 0.065(6) 0.062(5) -0.015(4) 0.013(5) -0.034(5)

loop_
_atom_type_symbol
_atom_type_description
_atom_type_scat_dispersion_real
_atom_type_scat_dispersion_imag
_atom_type_scat_source
C C 0.0033 0.0016 'International Tables Vol C Tables 4.2.6.8 and 6.1.1.4'
H H 0.0000 0.0000 'International Tables Vol C Tables 4.2.6.8 and 6.1.1.4'
F F 0.0171 0.0103 'International Tables Vol C Tables 4.2.6.8 and 6.1.1.4'
Fe Fe 0.3463 0.8444 'International Tables Vol C Tables 4.2.6.8 and 6.1.1.4'
N N 0.0061 0.0033 'International Tables Vol C Tables 4.2.6.8 and 6.1.1.4'
O O 0.0106 0.0060 'International Tables Vol C Tables 4.2.6.8 and 6.1.1.4'
P P 0.1023 0.0942 'International Tables Vol C Tables 4.2.6.8 and 6.1.1.4'
S S 0.1246 0.1234 'International Tables Vol C Tables 4.2.6.8 and 6.1.1.4'

loop_
_geom_angle_atom_site_label_1
_geom_angle_atom_site_label_2
_geom_angle_atom_site_label_3
_geom_angle
_geom_angle_site_symmetry_1
_geom_angle_site_symmetry_3
_geom_angle_publ_flag
N1 Fe1 P2 164.88(13) . . ?
N2 Fe1 P2 83.31(12) . . ?
N2 Fe1 N1 81.79(16) . . ?
N3 Fe1 P2 90.14(13) . . ?
N3 Fe1 N1 87.64(18) . . ?
N3 Fe1 N2 91.48(18) . . ?
N3 Fe1 N4 90.45(19) . . ?
N4 Fe1 P2 94.11(13) . . ?
N4 Fe1 N1 100.86(17) . . ?
N4 Fe1 N2 176.78(19) . . ?
N5 Fe1 P2 92.77(14) . . ?
N5 Fe1 N1 89.42(19) . . ?
N5 Fe1 N2 88.40(18) . . ?
N5 Fe1 N3 177.1(2) . . ?
N5 Fe1 N4 89.81(19) . . ?
N1 P1 C15 115.1(2) . . ?
N1 P1 C45 110.1(2) . . ?
N1 P1 C47 111.6(2) . . ?
C15 P1 C45 105.6(2) . . ?
C47 P1 C15 107.3(2) . . ?
C47 P1 C45 106.7(2) . . ?
C7 P2 Fe1 99.75(16) . . ?
C30 P2 Fe1 116.44(17) . . ?
C30 P2 C7 106.8(2) . . ?
C30 P2 C44 102.5(2) . . ?
C44 P2 Fe1 125.57(19) . . ?
C44 P2 C7 103.8(2) . . ?
P1 N1 Fe1 134.5(3) . . ?
C6 N1 Fe1 108.2(3) . . ?
C6 N1 P1 115.9(3) . . ?
C1 N2 Fe1 116.3(3) . . ?
C1 N2 C5 119.7(4) . . ?
C5 N2 Fe1 124.0(3) . . ?
C8 N3 Fe1 173.6(4) . . ?
C10 N4 Fe1 171.0(5) . . ?
C12 N5 Fe1 173.4(5) . . ?
N2 C1 C2 121.2(5) . . ?
N2 C1 C6 115.1(4) . . ?
C2 C1 C6 123.7(5) . . ?
C1 C2 H2 120.1 . . ?
C1 C2 C3 119.8(5) . . ?
C3 C2 H2 120.1 . . ?
C2 C3 H3 120.7 . . ?
C2 C3 C4 118.5(5) . . ?
C4 C3 H3 120.7 . . ?
C3 C4 H4 120.3 . . ?
C5 C4 C3 119.4(5) . . ?
C5 C4 H4 120.3 . . ?
N2 C5 C4 121.4(5) . . ?
N2 C5 C7 116.1(4) . . ?
C4 C5 C7 122.5(5) . . ?
N1 C6 C1 110.0(4) . . ?
N1 C6 H6A 109.7 . . ?
N1 C6 H6B 109.7 . . ?
C1 C6 H6A 109.7 . . ?
C1 C6 H6B 109.7 . . ?
H6A C6 H6B 108.2 . . ?
P2 C7 H7A 109.8 . . ?
P2 C7 H7B 109.8 . . ?
C5 C7 P2 109.6(3) . . ?
C5 C7 H7A 109.8 . . ?
C5 C7 H7B 109.8 . . ?
H7A C7 H7B 108.2 . . ?
N3 C8 C9 177.2(6) . . ?
C8 C9 H9A 109.5 . . ?
C8 C9 H9B 109.5 . . ?
C8 C9 H9C 109.5 . . ?
H9A C9 H9B 109.5 . . ?
H9A C9 H9C 109.5 . . ?
H9B C9 H9C 109.5 . . ?
N4 C10 C11 176.9(7) . . ?
C10 C11 H11A 109.5 . . ?
C10 C11 H11B 109.5 . . ?
C10 C11 H11C 109.5 . . ?
H11A C11 H11B 109.5 . . ?
H11A C11 H11C 109.5 . . ?
H11B C11 H11C 109.5 . . ?
N5 C12 C13 177.6(6) . . ?
C12 C13 H13A 109.5 . . ?
C12 C13 H13B 109.5 . . ?
C12 C13 H13C 109.5 . . ?
H13A C13 H13B 109.5 . . ?
H13A C13 H13C 109.5 . . ?
H13B C13 H13C 109.5 . . ?
C37 C14 H14 120.3 . . ?
C38 C14 H14 120.3 . . ?
C38 C14 C37 119.4(6) . . ?
C19 C15 P1 121.9(4) . . ?
C46 C15 P1 119.0(4) . . ?
C46 C15 C19 119.0(5) . . ?
C17 C16 H16 120.0 . . ?
C46 C16 H16 120.0 . . ?
C46 C16 C17 120.1(6) . . ?
C16 C17 H17 120.1 . . ?
C18 C17 C16 119.7(5) . . ?
C18 C17 H17 120.1 . . ?
C17 C18 H18 119.6 . . ?
C19 C18 C17 120.9(5) . . ?
C19 C18 H18 119.6 . . ?
C15 C19 H19 120.1 . . ?
C18 C19 C15 119.8(5) . . ?
C18 C19 H19 120.1 . . ?
C21 C20 H20 119.9 . . ?
C21 C20 C45 120.1(6) . . ?
C45 C20 H20 119.9 . . ?
C20 C21 H21 119.8 . . ?
C22 C21 C20 120.3(6) . . ?
C22 C21 H21 119.8 . . ?
C21 C22 H22 119.9 . . ?
C21 C22 C23 120.2(5) . . ?
C23 C22 H22 119.9 . . ?
C22 C23 H23 120.2 . . ?
C24 C23 C22 119.5(5) . . ?
C24 C23 H23 120.2 . . ?
C23 C24 H24 119.5 . . ?
C23 C24 C45 120.9(6) . . ?
C45 C24 H24 119.5 . . ?
C26 C25 H25 120.0 . . ?
C47 C25 H25 120.0 . . ?
C47 C25 C26 120.1(6) . . ?
C25 C26 H26 120.0 . . ?
C27 C26 C25 120.0(6) . . ?
C27 C26 H26 120.0 . . ?
C26 C27 H27 120.1 . . ?
C28 C27 C26 119.9(6) . . ?
C28 C27 H27 120.1 . . ?
C27 C28 H28 119.7 . . ?
C27 C28 C29 120.6(6) . . ?
C29 C28 H28 119.7 . . ?
C28 C29 H29 120.1 . . ?
C47 C29 C28 119.7(6) . . ?
C47 C29 H29 120.1 . . ?
C31 C30 P2 118.5(4) . . ?
C31 C30 C35 118.5(5) . . ?
C35 C30 P2 122.8(4) . . ?
C30 C31 H31 119.5 . . ?
C30 C31 C32 121.1(6) . . ?
C32 C31 H31 119.5 . . ?
C31 C32 H32 120.2 . . ?
C31 C32 C33 119.7(6) . . ?
C33 C32 H32 120.2 . . ?
C32 C33 H33 120.0 . . ?
C34 C33 C32 120.0(6) . . ?
C34 C33 H33 120.0 . . ?
C33 C34 H34 119.7 . . ?
C33 C34 C35 120.5(6) . . ?
C35 C34 H34 119.7 . . ?
C30 C35 H35 119.9 . . ?
C34 C35 C30 120.2(6) . . ?
C34 C35 H35 119.9 . . ?
C37 C36 H36 120.2 . . ?
C44 C36 H36 120.2 . . ?
C44 C36 C37 119.6(6) . . ?
C14 C37 C36 120.8(7) . . ?
C14 C37 H37 119.6 . . ?
C36 C37 H37 119.6 . . ?
C14 C38 H38 119.8 . . ?
C14 C38 C39 120.5(6) . . ?
C39 C38 H38 119.8 . . ?
C38 C39 H39 120.1 . . ?
C44 C39 C38 119.7(6) . . ?
C44 C39 H39 120.1 . . ?
C36 C44 P2 120.5(4) . . ?
C36 C44 C39 119.9(6) . . ?
C39 C44 P2 119.5(5) . . ?
C20 C45 P1 117.6(4) . . ?
C24 C45 P1 123.4(4) . . ?
C24 C45 C20 118.9(5) . . ?
C15 C46 H46 119.8 . . ?
C16 C46 C15 120.5(5) . . ?
C16 C46 H46 119.8 . . ?
C25 C47 P1 121.5(4) . . ?
C29 C47 P1 118.8(4) . . ?
C29 C47 C25 119.7(5) . . ?
O2 S2 O3 115.0(4) . . ?
O2 S2 O4 115.8(4) . . ?
O2 S2 C40 104.0(4) . . ?
O3 S2 C40 102.7(3) . . ?
O4 S2 O3 113.7(3) . . ?
O4 S2 C40 103.3(3) . . ?
F1 C40 S2 112.2(6) . . ?
F1 C40 F2 109.0(7) . . ?
F1 C40 F3 105.4(6) . . ?
F2 C40 S2 111.7(5) . . ?
F2 C40 F3 106.7(7) . . ?
F3 C40 S2 111.5(6) . . ?
O5 S3 O6 115.0(4) . . ?
O5 S3 O7 116.2(3) . . ?
O5 S3 C41 101.5(4) . . ?
O6 S3 O7 115.7(4) . . ?
O6 S3 C41 102.7(3) . . ?
O7 S3 C41 102.6(3) . . ?
F4 C41 S3 110.9(5) . . ?
F4 C41 F6 103.7(6) . . ?
F5 C41 S3 114.0(5) . . ?
F5 C41 F4 107.6(6) . . ?
F5 C41 F6 109.1(6) . . ?
F6 C41 S3 111.1(5) . . ?
N6 C42 C43 178.7(9) . . ?
C42 C43 H43A 109.5 . . ?
C42 C43 H43B 109.5 . . ?
C42 C43 H43C 109.5 . . ?
H43A C43 H43B 109.5 . . ?
H43A C43 H43C 109.5 . . ?
H43B C43 H43C 109.5 . . ?

loop_
_geom_bond_atom_site_label_1
_geom_bond_atom_site_label_2
_geom_bond_distance
_geom_bond_site_symmetry_2
_geom_bond_publ_flag
Fe1 P2 2.2337(14) . ?
Fe1 N1 2.060(4) . ?
Fe1 N2 1.971(4) . ?
Fe1 N3 1.932(5) . ?
Fe1 N4 1.934(4) . ?
Fe1 N5 1.923(5) . ?
P1 N1 1.589(4) . ?
P1 C15 1.813(5) . ?
P1 C45 1.821(5) . ?
P1 C47 1.794(5) . ?
P2 C7 1.836(5) . ?
P2 C30 1.816(6) . ?
P2 C44 1.830(6) . ?
N1 C6 1.478(6) . ?
N2 C1 1.346(6) . ?
N2 C5 1.348(6) . ?
N3 C8 1.147(7) . ?
N4 C10 1.140(7) . ?
N5 C12 1.154(8) . ?
C1 C2 1.377(7) . ?
C1 C6 1.499(7) . ?
C2 H2 0.9500 . ?
C2 C3 1.382(8) . ?
C3 H3 0.9500 . ?
C3 C4 1.392(8) . ?
C4 H4 0.9500 . ?
C4 C5 1.375(7) . ?
C5 C7 1.502(7) . ?
C6 H6A 0.9900 . ?
C6 H6B 0.9900 . ?
C7 H7A 0.9900 . ?
C7 H7B 0.9900 . ?
C8 C9 1.457(8) . ?
C9 H9A 0.9800 . ?
C9 H9B 0.9800 . ?
C9 H9C 0.9800 . ?
C10 C11 1.470(9) . ?
C11 H11A 0.9800 . ?
C11 H11B 0.9800 . ?
C11 H11C 0.9800 . ?
C12 C13 1.444(9) . ?
C13 H13A 0.9800 . ?
C13 H13B 0.9800 . ?
C13 H13C 0.9800 . ?
C14 H14 0.9500 . ?
C14 C37 1.371(10) . ?
C14 C38 1.366(10) . ?
C15 C19 1.404(7) . ?
C15 C46 1.394(8) . ?
C16 H16 0.9500 . ?
C16 C17 1.390(9) . ?
C16 C46 1.381(8) . ?
C17 H17 0.9500 . ?
C17 C18 1.381(9) . ?
C18 H18 0.9500 . ?
C18 C19 1.377(8) . ?
C19 H19 0.9500 . ?
C20 H20 0.9500 . ?
C20 C21 1.381(8) . ?
C20 C45 1.406(8) . ?
C21 H21 0.9500 . ?
C21 C22 1.378(9) . ?
C22 H22 0.9500 . ?
C22 C23 1.401(9) . ?
C23 H23 0.9500 . ?
C23 C24 1.377(8) . ?
C24 H24 0.9500 . ?
C24 C45 1.392(7) . ?
C25 H25 0.9500 . ?
C25 C26 1.388(8) . ?
C25 C47 1.387(7) . ?
C26 H26 0.9500 . ?
C26 C27 1.388(10) . ?
C27 H27 0.9500 . ?
C27 C28 1.367(10) . ?
C28 H28 0.9500 . ?
C28 C29 1.395(8) . ?
C29 H29 0.9500 . ?
C29 C47 1.386(8) . ?
C30 C31 1.388(7) . ?
C30 C35 1.405(7) . ?
C31 H31 0.9500 . ?
C31 C32 1.388(8) . ?
C32 H32 0.9500 . ?
C32 C33 1.390(10) . ?
C33 H33 0.9500 . ?
C33 C34 1.375(9) . ?
C34 H34 0.9500 . ?
C34 C35 1.386(8) . ?
C35 H35 0.9500 . ?
C36 H36 0.9500 . ?
C36 C37 1.395(8) . ?
C36 C44 1.373(8) . ?
C37 H37 0.9500 . ?
C38 H38 0.9500 . ?
C38 C39 1.398(9) . ?
C39 H39 0.9500 . ?
C39 C44 1.379(8) . ?
C46 H46 0.9500 . ?
S2 O2 1.417(5) . ?
S2 O3 1.437(5) . ?
S2 O4 1.423(5) . ?
S2 C40 1.831(8) . ?
F1 C40 1.304(8) . ?
F2 C40 1.310(9) . ?
F3 C40 1.312(8) . ?
S3 O5 1.434(6) . ?
S3 O6 1.437(5) . ?
S3 O7 1.441(5) . ?
S3 C41 1.790(7) . ?
F4 C41 1.344(8) . ?
F5 C41 1.300(7) . ?
F6 C41 1.348(8) . ?
N6 C42 1.106(10) . ?
C42 C43 1.446(12) . ?
C43 H43A 0.9800 . ?
C43 H43B 0.9800 . ?
C43 H43C 0.9800 . ?

loop_
_geom_torsion_atom_site_label_1
_geom_torsion_atom_site_label_2
_geom_torsion_atom_site_label_3
_geom_torsion_atom_site_label_4
_geom_torsion
_geom_torsion_site_symmetry_1
_geom_torsion_site_symmetry_2
_geom_torsion_site_symmetry_3
_geom_torsion_site_symmetry_4
_geom_torsion_publ_flag
Fe1 P2 C7 C5 26.7(4) . . . . ?
Fe1 P2 C30 C31 84.1(4) . . . . ?
Fe1 P2 C30 C35 -91.2(4) . . . . ?
Fe1 P2 C44 C36 7.2(6) . . . . ?
Fe1 P2 C44 C39 -176.7(4) . . . . ?
Fe1 N1 C6 C1 31.4(5) . . . . ?
Fe1 N2 C1 C2 -176.7(4) . . . . ?
Fe1 N2 C1 C6 5.3(6) . . . . ?
Fe1 N2 C5 C4 176.4(4) . . . . ?
Fe1 N2 C5 C7 -0.8(6) . . . . ?
P1 N1 C6 C1 -137.0(4) . . . . ?
P1 C15 C19 C18 175.1(4) . . . . ?
P1 C15 C46 C16 -176.3(4) . . . . ?
P2 C30 C31 C32 -177.4(5) . . . . ?
P2 C30 C35 C34 177.0(4) . . . . ?
N1 P1 C15 C19 173.8(4) . . . . ?
N1 P1 C15 C46 -9.3(5) . . . . ?
N1 P1 C45 C20 -40.4(5) . . . . ?
N1 P1 C45 C24 142.7(4) . . . . ?
N1 P1 C47 C25 -103.8(5) . . . . ?
N1 P1 C47 C29 77.4(5) . . . . ?
N2 C1 C2 C3 0.2(8) . . . . ?
N2 C1 C6 N1 -25.1(6) . . . . ?
N2 C5 C7 P2 -19.4(6) . . . . ?
C1 N2 C5 C4 -0.6(8) . . . . ?
C1 N2 C5 C7 -177.8(4) . . . . ?
C1 C2 C3 C4 -0.7(9) . . . . ?
C2 C1 C6 N1 157.0(5) . . . . ?
C2 C3 C4 C5 0.5(9) . . . . ?
C3 C4 C5 N2 0.1(8) . . . . ?
C3 C4 C5 C7 177.1(5) . . . . ?
C4 C5 C7 P2 163.5(4) . . . . ?
C5 N2 C1 C2 0.5(7) . . . . ?
C5 N2 C1 C6 -177.5(5) . . . . ?
C6 C1 C2 C3 178.0(5) . . . . ?
C7 P2 C30 C31 -165.6(4) . . . . ?
C7 P2 C30 C35 19.1(5) . . . . ?
C7 P2 C44 C36 -105.7(5) . . . . ?
C7 P2 C44 C39 70.3(5) . . . . ?
C14 C38 C39 C44 -1.9(9) . . . . ?
C15 P1 N1 Fe1 -91.1(4) . . . . ?
C15 P1 N1 C6 73.4(4) . . . . ?
C15 P1 C45 C20 -165.3(4) . . . . ?
C15 P1 C45 C24 17.9(5) . . . . ?
C15 P1 C47 C25 23.2(5) . . . . ?
C15 P1 C47 C29 -155.6(4) . . . . ?
C16 C17 C18 C19 0.8(9) . . . . ?
C17 C16 C46 C15 1.2(9) . . . . ?
C17 C18 C19 C15 1.1(8) . . . . ?
C19 C15 C46 C16 0.7(8) . . . . ?
C20 C21 C22 C23 -1.3(9) . . . . ?
C21 C20 C45 P1 -177.3(4) . . . . ?
C21 C20 C45 C24 -0.3(8) . . . . ?
C21 C22 C23 C24 0.7(9) . . . . ?
C22 C23 C24 C45 0.0(8) . . . . ?
C23 C24 C45 P1 176.6(4) . . . . ?
C23 C24 C45 C20 -0.2(8) . . . . ?
C25 C26 C27 C28 -1.9(10) . . . . ?
C26 C25 C47 P1 -177.7(5) . . . . ?
C26 C25 C47 C29 1.1(8) . . . . ?
C26 C27 C28 C29 2.1(10) . . . . ?
C27 C28 C29 C47 -0.7(9) . . . . ?
C28 C29 C47 P1 177.9(4) . . . . ?
C28 C29 C47 C25 -0.9(8) . . . . ?
C30 P2 C7 C5 -94.9(4) . . . . ?
C30 P2 C44 C36 143.2(5) . . . . ?
C30 P2 C44 C39 -40.7(5) . . . . ?
C30 C31 C32 C33 0.4(9) . . . . ?
C31 C30 C35 C34 1.7(8) . . . . ?
C31 C32 C33 C34 1.4(9) . . . . ?
C32 C33 C34 C35 -1.6(9) . . . . ?
C33 C34 C35 C30 0.0(9) . . . . ?
C35 C30 C31 C32 -1.9(8) . . . . ?
C37 C14 C38 C39 0.6(10) . . . . ?
C37 C36 C44 P2 175.7(4) . . . . ?
C37 C36 C44 C39 -0.3(9) . . . . ?
C38 C14 C37 C36 0.9(10) . . . . ?
C38 C39 C44 P2 -174.3(4) . . . . ?
C38 C39 C44 C36 1.8(8) . . . . ?
C44 P2 C7 C5 157.3(4) . . . . ?
C44 P2 C30 C31 -56.8(5) . . . . ?
C44 P2 C30 C35 127.9(5) . . . . ?
C44 C36 C37 C14 -1.0(9) . . . . ?
C45 P1 N1 Fe1 149.8(3) . . . . ?
C45 P1 N1 C6 -45.8(4) . . . . ?
C45 P1 C15 C19 -64.5(5) . . . . ?
C45 P1 C15 C46 112.4(4) . . . . ?
C45 P1 C47 C25 135.9(4) . . . . ?
C45 P1 C47 C29 -42.9(5) . . . . ?
C45 C20 C21 C22 1.1(9) . . . . ?
C46 C15 C19 C18 -1.8(8) . . . . ?
C46 C16 C17 C18 -1.9(9) . . . . ?
C47 P1 N1 Fe1 31.5(4) . . . . ?
C47 P1 N1 C6 -164.1(4) . . . . ?
C47 P1 C15 C19 49.0(5) . . . . ?
C47 P1 C15 C46 -134.1(4) . . . . ?
C47 P1 C45 C20 80.8(4) . . . . ?
C47 P1 C45 C24 -96.1(5) . . . . ?
C47 C25 C26 C27 0.3(9) . . . . ?
O2 S2 C40 F1 55.6(7) . . . . ?
O2 S2 C40 F2 178.3(6) . . . . ?
O2 S2 C40 F3 -62.5(7) . . . . ?
O3 S2 C40 F1 -64.7(6) . . . . ?
O3 S2 C40 F2 58.0(6) . . . . ?
O3 S2 C40 F3 177.3(6) . . . . ?
O4 S2 C40 F1 176.9(6) . . . . ?
O4 S2 C40 F2 -60.4(6) . . . . ?
O4 S2 C40 F3 58.9(6) . . . . ?
O5 S3 C41 F4 -178.4(5) . . . . ?
O5 S3 C41 F5 -56.9(7) . . . . ?
O5 S3 C41 F6 66.8(5) . . . . ?
O6 S3 C41 F4 -59.2(6) . . . . ?
O6 S3 C41 F5 62.3(7) . . . . ?
O6 S3 C41 F6 -174.0(5) . . . . ?
O7 S3 C41 F4 61.1(5) . . . . ?
O7 S3 C41 F5 -177.3(6) . . . . ?
O7 S3 C41 F6 -53.6(5) . . . . ?
